data_4129325
loop_
_publ_author_name
'Prakash, Jai'
'Rohde, Gregory T.'
'Meier, Katlyn K.'
'Jasniewski, Andrew J.'
'Van Heuvelen, Katherine M.'
'M\"unck, Eckard'
'Que, Jr, Lawrence'

_publ_section_title
;
 Spectroscopic identification of an Fe(III) center, not Fe(IV), in the
 crystalline Sc-O-Fe adduct derived from [Fe(IV)(O)(TMC)]&#x00B2;&#x207A;.
;
_journal_issue 10
_journal_name_full 'Journal of the American Chemical Society'
_journal_page_first 3478
_journal_page_last 3481
_journal_paper_doi 10.1021/jacs.5b00535
_journal_volume 137
_journal_year 2015
_chemical_formula_moiety 'C20 H35 F12 Fe N5 O13 S4 Sc, 2(C2 H3 N)'
_chemical_formula_sum 'C24 H41 F12 Fe N7 O13 S4 Sc'
_chemical_formula_weight 1092.69
_space_group_IT_number 55
_space_group_name_Hall '-P 2 2ab'
_space_group_name_H-M_alt 'P b a m'
_symmetry_cell_setting orthorhombic
_symmetry_space_group_name_H-M 'P b a m'
_atom_sites_solution_hydrogens geom
_atom_sites_solution_primary direct
_atom_sites_solution_secondary difmap
_audit_creation_method SHELXL-97
_cell_angle_alpha 90.00
_cell_angle_beta 90.00
_cell_angle_gamma 90.00
_cell_formula_units_Z 4
_cell_length_a 18.0006(13)
_cell_length_b 22.0279(15)
_cell_length_c 11.4933(8)
_cell_measurement_reflns_used 5457
_cell_measurement_temperature 102(2)
_cell_measurement_theta_max 20.58
_cell_measurement_theta_min 2.17
_cell_volume 4557.3(6)
_computing_cell_refinement 'Bruker SAINT'
_computing_data_collection 'Bruker APEX2'
_computing_data_reduction 'Bruker SAINT'
_computing_molecular_graphics 'Bruker SHELXTL'
_computing_publication_material 'Bruker SHELXTL'
_computing_structure_refinement 'SHELXL-97 (Sheldrick, 2008)'
_computing_structure_solution 'SHELXS-97 (Sheldrick, 2008)'
_diffrn_ambient_temperature 102(2)
_diffrn_measured_fraction_theta_full 0.999
_diffrn_measured_fraction_theta_max 0.999
_diffrn_measurement_device_type 'Bruker APEX-II CCD'
_diffrn_measurement_method '\f and \w scans'
_diffrn_radiation_monochromator graphite
_diffrn_radiation_source 'normal-focus sealed tube'
_diffrn_radiation_type MoK\a
_diffrn_radiation_wavelength 0.71073
_diffrn_reflns_av_R_equivalents 0.0703
_diffrn_reflns_av_sigmaI/netI 0.0351
_diffrn_reflns_limit_h_max 21
_diffrn_reflns_limit_h_min -21
_diffrn_reflns_limit_k_max 26
_diffrn_reflns_limit_k_min -26
_diffrn_reflns_limit_l_max 13
_diffrn_reflns_limit_l_min -13
_diffrn_reflns_number 43189
_diffrn_reflns_theta_full 25.37
_diffrn_reflns_theta_max 25.37
_diffrn_reflns_theta_min 1.77
_exptl_absorpt_coefficient_mu 0.760
_exptl_absorpt_correction_T_max 0.7452
_exptl_absorpt_correction_T_min 0.6659
_exptl_absorpt_correction_type multi-scan
_exptl_absorpt_process_details 'SADABS, R. Blessing, 1995'
_exptl_crystal_colour yellow
_exptl_crystal_density_diffrn 1.593
_exptl_crystal_density_method 'not measured'
_exptl_crystal_description block
_exptl_crystal_F_000 2228
_exptl_crystal_size_max 0.15
_exptl_crystal_size_mid 0.10
_exptl_crystal_size_min 0.08
_refine_diff_density_max 0.829
_refine_diff_density_min -0.539
_refine_diff_density_rms 0.093
_refine_ls_extinction_method none
_refine_ls_goodness_of_fit_ref 1.043
_refine_ls_hydrogen_treatment constr
_refine_ls_matrix_type full
_refine_ls_number_parameters 426
_refine_ls_number_reflns 4399
_refine_ls_number_restraints 547
_refine_ls_restrained_S_all 1.056
_refine_ls_R_factor_all 0.1080
_refine_ls_R_factor_gt 0.0791
_refine_ls_shift/su_max 0.000
_refine_ls_shift/su_mean 0.000
_refine_ls_structure_factor_coef Fsqd
_refine_ls_weighting_details 'calc w=1/[\s^2^(Fo^2^)+(0.0872P)^2^+19.7278P] where P=(Fo^2^+2Fc^2^)/3'
_refine_ls_weighting_scheme calc
_refine_ls_wR_factor_gt 0.1984
_refine_ls_wR_factor_ref 0.2196
_reflns_number_gt 3154
_reflns_number_total 4399
_reflns_threshold_expression >2sigma(I)
_cod_data_source_file ja5b00535_si_002.cif
_cod_data_source_block 13053g
_cod_depositor_comments
;
The following automatic conversions were performed:

data item '_symmetry_cell_setting' value 'Orthorhombic' was changed
to 'orthorhombic' in accordance with the
/home/saulius/struct/COD-crude-data/automatic-downloads/DataCite-retrospective/ACS/depositions/lib/dictionaries/cif_core.dic
dictionary named 'cif_core.dic' version 2.4.2 last updated on
2011-04-26.

Automatic conversion script
Id: cif_fix_values 6909 2019-04-08 15:41:33Z antanas 
;
_cod_original_sg_symbol_H-M Pbam
_cod_database_code 4129325

loop_
_symmetry_equiv_pos_as_xyz
'x, y, z'
'-x, -y, z'
'-x+1/2, y+1/2, -z'
'x+1/2, -y+1/2, -z'
'-x, -y, -z'
'x, y, -z'
'x-1/2, -y-1/2, z'
'-x-1/2, y-1/2, z'

loop_
_atom_site_label
_atom_site_type_symbol
_atom_site_fract_x
_atom_site_fract_y
_atom_site_fract_z
_atom_site_U_iso_or_equiv
_atom_site_adp_type
_atom_site_occupancy
_atom_site_symmetry_multiplicity
_atom_site_calc_flag
_atom_site_refinement_flags
_atom_site_disorder_assembly
_atom_site_disorder_group
N6 N 0.8469(9) -0.0003(8) 0.545(2) 0.056(4) Uiso 0.25 1 d PD A -1
C11 C 0.8951(12) -0.0188(12) 0.597(3) 0.083(9) Uiso 0.25 1 d PD A -1
C12 C 0.9536(17) -0.0458(18) 0.666(3) 0.112(13) Uiso 0.25 1 d PD A -1
H12D H 0.9914 -0.0151 0.6830 0.168 Uiso 0.25 1 calc PR A -1
H12E H 0.9763 -0.0792 0.6220 0.168 Uiso 0.25 1 calc PR A -1
H12F H 0.9328 -0.0614 0.7385 0.168 Uiso 0.25 1 calc PR A -1
N6' N 0.8648(7) 0.0123(7) 0.490(4) 0.056(4) Uiso 0.25 1 d PD B -2
C11' C 0.9175(10) -0.0054(10) 0.532(2) 0.068(8) Uiso 0.25 1 d PD B -2
C12' C 0.9818(15) -0.0323(15) 0.587(3) 0.104(12) Uiso 0.25 1 d PD B -2
H12A H 1.0267 -0.0204 0.5443 0.155 Uiso 0.25 1 calc PR B -2
H12B H 0.9770 -0.0766 0.5858 0.155 Uiso 0.25 1 calc PR B -2
H12C H 0.9852 -0.0181 0.6674 0.155 Uiso 0.25 1 calc PR B -2
Sc1 Sc 0.76182(7) 0.07467(6) 0.5000 0.0397(4) Uani 1 2 d SD . .
O1 O 0.6866(3) 0.1344(2) 0.5000 0.0489(14) Uani 1 2 d S . .
Fe1 Fe 0.61598(6) 0.18886(4) 0.5000 0.0373(3) Uani 1 2 d SD . .
N1 N 0.5088(4) 0.1477(3) 0.5000 0.0542(19) Uani 1 2 d S . .
N3 N 0.6571(4) 0.2796(3) 0.5000 0.0519(19) Uani 1 2 d S . .
C8 C 0.7392(4) 0.2777(4) 0.5000 0.059(2) Uani 1 2 d S . .
H8A H 0.7581 0.3184 0.5000 0.088 Uiso 1 2 d SR . .
H8B H 0.7564 0.2568 0.4318 0.088 Uiso 1 1 d R . .
C6 C 0.5167(5) 0.0805(3) 0.5000 0.061(2) Uani 1 2 d S . .
H6A H 0.4681 0.0624 0.5000 0.091 Uiso 1 2 d SR . .
H6B H 0.5433 0.0678 0.4318 0.091 Uiso 1 1 d R . .
C1 C 0.4824(8) 0.1563(7) 0.3640(15) 0.060(3) Uani 0.497(4) 1 d PD . 1
H1A H 0.4461 0.1241 0.3444 0.072 Uiso 0.497(4) 1 calc PR . 1
H1B H 0.4569 0.1959 0.3560 0.072 Uiso 0.497(4) 1 calc PR . 1
C2 C 0.5460(6) 0.1537(5) 0.2789(12) 0.055(2) Uani 0.497(4) 1 d PD . 1
H2A H 0.5684 0.1127 0.2800 0.066 Uiso 0.497(4) 1 calc PR . 1
H2B H 0.5275 0.1617 0.1993 0.066 Uiso 0.497(4) 1 calc PR . 1
N2 N 0.6037(7) 0.2000(6) 0.3105(4) 0.0463(12) Uani 0.497(4) 1 d PD . 1
C3 C 0.5759(7) 0.2605(5) 0.2704(11) 0.055(2) Uani 0.497(4) 1 d PD . 1
H3A H 0.5248 0.2664 0.2998 0.067 Uiso 0.497(4) 1 calc PR . 1
H3B H 0.5738 0.2606 0.1844 0.067 Uiso 0.497(4) 1 calc PR . 1
C4 C 0.6241(7) 0.3133(5) 0.3108(12) 0.057(4) Uani 0.497(4) 1 d PD . 1
H4A H 0.6763 0.3048 0.2891 0.068 Uiso 0.497(4) 1 calc PR . 1
H4B H 0.6085 0.3503 0.2687 0.068 Uiso 0.497(4) 1 calc PR . 1
C5 C 0.6209(6) 0.3257(5) 0.4388(11) 0.052(2) Uani 0.497(4) 1 d PD . 1
H5A H 0.5699 0.3282 0.4627 0.063 Uiso 0.497(4) 1 d PR . 1
H5B H 0.6440 0.3641 0.4548 0.063 Uiso 0.497(4) 1 d PR . 1
C7 C 0.6715(7) 0.1841(6) 0.2432(11) 0.059(2) Uani 0.497(4) 1 d PD . 1
H7A H 0.6879 0.1432 0.2649 0.071 Uiso 0.497(4) 1 calc PR . 1
H7B H 0.7109 0.2133 0.2606 0.071 Uiso 0.497(4) 1 calc PR . 1
H7C H 0.6602 0.1851 0.1598 0.071 Uiso 0.497(4) 1 calc PR . 1
C1' C 0.6451(8) 0.2996(6) 0.3618(13) 0.052(2) Uani 0.503(4) 1 d PD . 2
H1'A H 0.5941 0.3156 0.3516 0.063 Uiso 0.503(4) 1 calc PR . 2
H1'B H 0.6804 0.3324 0.3421 0.063 Uiso 0.503(4) 1 calc PR . 2
C2' C 0.6568(6) 0.2467(5) 0.2796(11) 0.055(2) Uani 0.503(4) 1 d PD . 2
H2'A H 0.6479 0.2601 0.1985 0.067 Uiso 0.503(4) 1 calc PR . 2
H2'B H 0.7087 0.2323 0.2854 0.067 Uiso 0.503(4) 1 calc PR . 2
N2' N 0.6047(7) 0.1962(6) 0.3096(4) 0.0463(12) Uani 0.503(4) 1 d PD . 2
C3' C 0.5290(6) 0.2116(5) 0.2637(11) 0.055(2) Uani 0.503(4) 1 d PD . 2
H3'A H 0.5303 0.2108 0.1776 0.066 Uiso 0.503(4) 1 calc PR . 2
H3'B H 0.5160 0.2534 0.2881 0.066 Uiso 0.503(4) 1 calc PR . 2
C4' C 0.4689(7) 0.1683(6) 0.3059(13) 0.062(4) Uani 0.503(4) 1 d PD . 2
H4'A H 0.4230 0.1764 0.2609 0.074 Uiso 0.503(4) 1 calc PR . 2
H4'B H 0.4847 0.1263 0.2879 0.074 Uiso 0.503(4) 1 calc PR . 2
C5' C 0.4506(7) 0.1718(6) 0.4324(12) 0.060(3) Uani 0.503(4) 1 d PD . 2
H5'A H 0.4057 0.1496 0.4470 0.072 Uiso 0.503(4) 1 d PR . 2
H5'B H 0.4420 0.2135 0.4526 0.072 Uiso 0.503(4) 1 d PR . 2
C7' C 0.6327(7) 0.1414(6) 0.2469(11) 0.059(2) Uani 0.503(4) 1 d PD . 2
H7'A H 0.6004 0.1067 0.2640 0.071 Uiso 0.503(4) 1 calc PR . 2
H7'B H 0.6834 0.1324 0.2725 0.071 Uiso 0.503(4) 1 calc PR . 2
H7'C H 0.6326 0.1492 0.1629 0.071 Uiso 0.503(4) 1 calc PR . 2
S1 S 0.8804(6) 0.1569(5) 0.3187(11) 0.0533(14) Uani 0.522(6) 1 d PD C 1
O2 O 0.8277(12) 0.1173(13) 0.3754(16) 0.078(2) Uani 0.522(6) 1 d PD C 1
O3 O 0.9525(5) 0.1569(5) 0.3647(9) 0.0663(19) Uani 0.522(6) 1 d PD C 1
O4 O 0.8484(7) 0.2150(5) 0.2948(13) 0.091(3) Uani 0.522(6) 1 d PD C 1
C9 C 0.8865(11) 0.1199(9) 0.1780(13) 0.098(5) Uani 0.522(6) 1 d PD C 1
F1 F 0.9118(12) 0.0651(9) 0.1872(16) 0.136(5) Uani 0.522(6) 1 d PD C 1
F2 F 0.8218(12) 0.1186(8) 0.1287(18) 0.138(7) Uani 0.522(6) 1 d PD C 1
F3 F 0.9326(18) 0.1539(17) 0.110(2) 0.151(5) Uani 0.522(6) 1 d PD C 1
S1' S 0.8890(6) 0.1447(6) 0.3256(12) 0.0533(14) Uani 0.478(6) 1 d PD C 2
O2' O 0.8220(13) 0.1147(14) 0.3655(16) 0.078(2) Uani 0.478(6) 1 d PD C 2
O3' O 0.9575(5) 0.1163(5) 0.3537(10) 0.0663(19) Uani 0.478(6) 1 d PD C 2
O4' O 0.8880(8) 0.2081(6) 0.3455(14) 0.091(3) Uani 0.478(6) 1 d PD C 2
C9' C 0.8826(12) 0.1368(10) 0.1689(14) 0.098(5) Uani 0.478(6) 1 d PD C 2
F1' F 0.8869(13) 0.0808(10) 0.1348(18) 0.136(5) Uani 0.478(6) 1 d PD C 2
F2' F 0.8223(13) 0.1590(9) 0.125(2) 0.138(7) Uani 0.478(6) 1 d PD C 2
F3' F 0.943(2) 0.1666(19) 0.126(3) 0.151(5) Uani 0.478(6) 1 d PD C 2
S2 S 0.6851(11) -0.0330(9) 0.3094(13) 0.0671(14) Uani 0.257(6) 1 d PD C 1
O5 O 0.728(2) 0.0153(18) 0.369(3) 0.064(4) Uani 0.257(6) 1 d PD C 1
O6 O 0.6064(12) -0.0231(17) 0.313(3) 0.092(5) Uani 0.257(6) 1 d PD C 1
O7 O 0.710(3) -0.0925(13) 0.334(3) 0.098(6) Uani 0.257(6) 1 d PD C 1
C10 C 0.7121(11) -0.0203(10) 0.1599(16) 0.102(3) Uiso 0.257(6) 1 d PD C 1
F4 F 0.7810(10) -0.0387(11) 0.1542(19) 0.102(3) Uiso 0.257(6) 1 d PD C 1
F5 F 0.7145(14) 0.0356(9) 0.1282(19) 0.102(4) Uiso 0.257(6) 1 d PD C 1
F6 F 0.6661(11) -0.0516(9) 0.0839(17) 0.094(3) Uiso 0.257(6) 1 d PD C 1
S2' S 0.6818(12) -0.0318(11) 0.3220(15) 0.0671(14) Uani 0.211(6) 1 d PD C 2
O5' O 0.710(2) 0.0261(17) 0.368(3) 0.064(4) Uani 0.211(6) 1 d PD C 2
O6' O 0.6085(13) -0.028(2) 0.276(4) 0.092(5) Uani 0.211(6) 1 d PD C 2
O7' O 0.696(3) -0.0822(18) 0.395(3) 0.098(6) Uani 0.211(6) 1 d PD C 2
C10' C 0.7418(12) -0.0390(11) 0.1967(19) 0.102(3) Uiso 0.211(6) 1 d PD C 2
F4' F 0.8116(11) -0.0375(12) 0.224(2) 0.102(3) Uiso 0.211(6) 1 d PD C 2
F5' F 0.7371(15) 0.0081(11) 0.128(2) 0.102(4) Uiso 0.211(6) 1 d PD C 2
F6' F 0.7175(13) -0.0901(9) 0.142(2) 0.094(3) Uiso 0.211(6) 1 d PD C 2
S2" S 0.7258(4) -0.0403(3) 0.3216(6) 0.0671(14) Uani 0.321(4) 1 d PD C 3
O5" O 0.7128(14) 0.0156(10) 0.381(2) 0.064(4) Uani 0.321(4) 1 d PD C 3
O6" O 0.7989(7) -0.0528(7) 0.2790(18) 0.092(5) Uani 0.321(4) 1 d PD C 3
O7" O 0.6977(18) -0.0937(9) 0.379(2) 0.098(6) Uani 0.321(4) 1 d PD C 3
C10" C 0.6614(9) -0.0283(9) 0.2019(15) 0.102(3) Uiso 0.321(4) 1 d PD C 3
F4" F 0.6804(11) 0.0172(7) 0.1374(15) 0.102(3) Uiso 0.321(4) 1 d PD C 3
F5" F 0.5974(9) -0.0124(11) 0.2429(17) 0.102(4) Uiso 0.321(4) 1 d PD C 3
F6" F 0.6620(9) -0.0833(7) 0.1455(14) 0.094(3) Uiso 0.321(4) 1 d PD C 3
S2A S 0.6725(9) -0.0178(6) 0.2931(12) 0.0671(14) Uani 0.211(6) 1 d PD C 4
O5A O 0.713(2) 0.0275(18) 0.362(3) 0.064(4) Uani 0.211(6) 1 d PD C 4
O6A O 0.5937(11) -0.0113(17) 0.288(4) 0.092(5) Uani 0.211(6) 1 d PD C 4
O7A O 0.695(2) -0.0793(11) 0.320(3) 0.098(6) Uani 0.211(6) 1 d PD C 4
C10A C 0.7080(12) -0.0056(11) 0.1480(17) 0.102(3) Uiso 0.211(6) 1 d PD C 4
F4A F 0.7042(15) -0.0551(11) 0.084(2) 0.102(3) Uiso 0.211(6) 1 d PD C 4
F5A F 0.7794(11) 0.0024(13) 0.144(2) 0.102(4) Uiso 0.211(6) 1 d PD C 4
F6A F 0.6676(14) 0.0430(10) 0.112(2) 0.094(3) Uiso 0.211(6) 1 d PD C 4
N101 N 0.5098(12) 0.1082(8) 0.0000 0.091(6) Uiso 0.50 1 d PD D 3
C101 C 0.5044(14) 0.0575(8) 0.0000 0.085(7) Uiso 0.50 2 d SPD . 3
C102 C 0.492(4) -0.0082(9) 0.0000 0.145(12) Uiso 0.50 2 d SPD . 3
H10J H 0.4458 -0.0325 0.0000 0.218 Uiso 0.50 2 d SPR . 3
H10K H 0.5211 -0.0359 -0.0682 0.218 Uiso 0.50 1 d PR . 3
N103 N 0.2063(19) 0.2096(17) 0.0000 0.168(13) Uiso 0.50 2 d PD E 1
C105 C 0.2685(19) 0.209(2) 0.0000 0.148(14) Uiso 0.50 2 d PD E 1
C106 C 0.3498(19) 0.207(4) 0.0000 0.206(12) Uiso 0.50 2 d PD E 1
H10D H 0.3686 0.2477 0.0000 0.309 Uiso 0.50 2 d PR E 1
H10E H 0.3671 0.1860 -0.0682 0.309 Uiso 0.50 1 d PR E 1
N104 N 0.1336(11) 0.1727(8) 0.0000 0.086(6) Uiso 0.50 2 d PD F 4
C107 C 0.1111(12) 0.1252(8) 0.0000 0.077(6) Uiso 0.50 2 d PD F 4
C108 C 0.0794(16) 0.0641(9) 0.0000 0.117(10) Uiso 0.50 2 d PD F 4
H10A H 0.0262 0.0671 0.0000 0.176 Uiso 0.50 2 d PR F 4
H10B H 0.0954 0.0425 -0.0682 0.176 Uiso 0.50 1 d PR F 4
N105 N 0.4587(12) 0.1735(10) 0.0000 0.095(6) Uiso 0.50 2 d PD G 2
C109 C 0.3990(13) 0.1880(13) 0.0000 0.098(8) Uiso 0.50 2 d PD G 2
C110 C 0.3212(19) 0.207(4) 0.0000 0.206(12) Uiso 0.50 2 d PD G 2
H11A H 0.3199 0.2507 0.0000 0.309 Uiso 0.50 2 d PR G 2
H11B H 0.2964 0.1921 -0.0682 0.309 Uiso 0.50 1 d PR G 2

loop_
_atom_site_aniso_label
_atom_site_aniso_U_11
_atom_site_aniso_U_22
_atom_site_aniso_U_33
_atom_site_aniso_U_23
_atom_site_aniso_U_13
_atom_site_aniso_U_12
Sc1 0.0275(7) 0.0235(7) 0.0680(10) 0.000 0.000 -0.0019(5)
O1 0.049(3) 0.041(3) 0.057(4) 0.000 0.000 0.009(2)
Fe1 0.0351(6) 0.0268(5) 0.0501(7) 0.000 0.000 0.0041(4)
N1 0.038(4) 0.029(3) 0.095(6) 0.000 0.000 0.001(3)
N3 0.033(3) 0.031(3) 0.091(6) 0.000 0.000 0.002(3)
C8 0.034(4) 0.057(5) 0.085(7) 0.000 0.000 -0.004(4)
C6 0.064(6) 0.029(4) 0.090(7) 0.000 0.000 0.000(4)
C1 0.049(7) 0.039(5) 0.093(10) -0.004(5) -0.016(6) -0.006(4)
C2 0.053(5) 0.046(4) 0.066(6) -0.001(4) -0.012(4) 0.001(4)
N2 0.047(3) 0.039(3) 0.053(3) 0.000(2) -0.006(2) 0.007(2)
C3 0.052(5) 0.055(5) 0.059(5) 0.013(4) -0.001(4) 0.003(4)
C4 0.048(8) 0.041(7) 0.082(10) 0.025(7) 0.008(7) 0.005(6)
C5 0.046(5) 0.033(5) 0.077(7) 0.009(4) 0.001(5) -0.001(4)
C7 0.062(6) 0.063(6) 0.051(5) -0.008(5) -0.002(5) 0.022(4)
C1' 0.046(5) 0.033(5) 0.077(7) 0.009(4) 0.001(5) -0.001(4)
C2' 0.052(5) 0.055(5) 0.059(5) 0.013(4) -0.001(4) 0.003(4)
N2' 0.047(3) 0.039(3) 0.053(3) 0.000(2) -0.006(2) 0.007(2)
C3' 0.053(5) 0.046(4) 0.066(6) -0.001(4) -0.012(4) 0.001(4)
C4' 0.046(8) 0.053(8) 0.086(11) 0.001(8) -0.018(8) 0.000(6)
C5' 0.049(7) 0.039(5) 0.093(10) -0.004(5) -0.016(6) -0.006(4)
C7' 0.062(6) 0.063(6) 0.051(5) -0.008(5) -0.002(5) 0.022(4)
S1 0.048(2) 0.047(4) 0.0646(16) -0.008(2) 0.0139(15) -0.012(2)
O2 0.054(4) 0.093(4) 0.087(4) 0.004(4) 0.019(3) -0.027(3)
O3 0.043(3) 0.067(5) 0.089(5) 0.002(6) 0.000(3) -0.009(4)
O4 0.085(8) 0.061(4) 0.126(10) -0.004(6) 0.007(6) 0.006(5)
C9 0.075(6) 0.146(14) 0.073(6) -0.029(8) 0.003(5) 0.008(8)
F1 0.138(14) 0.139(11) 0.130(15) -0.090(11) -0.016(8) 0.024(7)
F2 0.120(5) 0.22(2) 0.079(4) -0.002(13) -0.018(4) -0.003(14)
F3 0.127(9) 0.249(15) 0.077(7) -0.006(8) 0.048(7) -0.027(8)
S1' 0.048(2) 0.047(4) 0.0646(16) -0.008(2) 0.0139(15) -0.012(2)
O2' 0.054(4) 0.093(4) 0.087(4) 0.004(4) 0.019(3) -0.027(3)
O3' 0.043(3) 0.067(5) 0.089(5) 0.002(6) 0.000(3) -0.009(4)
O4' 0.085(8) 0.061(4) 0.126(10) -0.004(6) 0.007(6) 0.006(5)
C9' 0.075(6) 0.146(14) 0.073(6) -0.029(8) 0.003(5) 0.008(8)
F1' 0.138(14) 0.139(11) 0.130(15) -0.090(11) -0.016(8) 0.024(7)
F2' 0.120(5) 0.22(2) 0.079(4) -0.002(13) -0.018(4) -0.003(14)
F3' 0.127(9) 0.249(15) 0.077(7) -0.006(8) 0.048(7) -0.027(8)
S2 0.062(3) 0.039(2) 0.100(3) -0.017(2) 0.016(3) -0.014(3)
O5 0.064(7) 0.041(6) 0.088(5) -0.022(4) 0.002(4) -0.009(6)
O6 0.077(6) 0.045(6) 0.155(14) 0.013(8) 0.012(8) 0.007(4)
O7 0.102(9) 0.030(6) 0.163(19) 0.013(9) -0.025(12) -0.001(5)
S2' 0.062(3) 0.039(2) 0.100(3) -0.017(2) 0.016(3) -0.014(3)
O5' 0.064(7) 0.041(6) 0.088(5) -0.022(4) 0.002(4) -0.009(6)
O6' 0.077(6) 0.045(6) 0.155(14) 0.013(8) 0.012(8) 0.007(4)
O7' 0.102(9) 0.030(6) 0.163(19) 0.013(9) -0.025(12) -0.001(5)
S2" 0.062(3) 0.039(2) 0.100(3) -0.017(2) 0.016(3) -0.014(3)
O5" 0.064(7) 0.041(6) 0.088(5) -0.022(4) 0.002(4) -0.009(6)
O6" 0.077(6) 0.045(6) 0.155(14) 0.013(8) 0.012(8) 0.007(4)
O7" 0.102(9) 0.030(6) 0.163(19) 0.013(9) -0.025(12) -0.001(5)
S2A 0.062(3) 0.039(2) 0.100(3) -0.017(2) 0.016(3) -0.014(3)
O5A 0.064(7) 0.041(6) 0.088(5) -0.022(4) 0.002(4) -0.009(6)
O6A 0.077(6) 0.045(6) 0.155(14) 0.013(8) 0.012(8) 0.007(4)
O7A 0.102(9) 0.030(6) 0.163(19) 0.013(9) -0.025(12) -0.001(5)

loop_
_atom_type_symbol
_atom_type_description
_atom_type_scat_dispersion_real
_atom_type_scat_dispersion_imag
_atom_type_scat_source
C C 0.0033 0.0016 'International Tables Vol C Tables 4.2.6.8 and 6.1.1.4'
H H 0.0000 0.0000 'International Tables Vol C Tables 4.2.6.8 and 6.1.1.4'
N N 0.0061 0.0033 'International Tables Vol C Tables 4.2.6.8 and 6.1.1.4'
O O 0.0106 0.0060 'International Tables Vol C Tables 4.2.6.8 and 6.1.1.4'
F F 0.0171 0.0103 'International Tables Vol C Tables 4.2.6.8 and 6.1.1.4'
S S 0.1246 0.1234 'International Tables Vol C Tables 4.2.6.8 and 6.1.1.4'
Sc Sc 0.2519 0.3716 'International Tables Vol C Tables 4.2.6.8 and 6.1.1.4'
Fe Fe 0.3463 0.8444 'International Tables Vol C Tables 4.2.6.8 and 6.1.1.4'

loop_
_geom_angle_atom_site_label_1
_geom_angle_atom_site_label_2
_geom_angle_atom_site_label_3
_geom_angle
_geom_angle_site_symmetry_1
_geom_angle_site_symmetry_3
C11 N6 Sc1 152(2) . .
N6 C11 C12 176(2) . .
C11' N6' Sc1 149(3) . .
N6' C11' C12' 176(2) . .
C11' C12' H12A 109.5 . .
C11' C12' H12B 109.5 . .
H12A C12' H12B 109.5 . .
C11' C12' H12C 109.5 . .
H12A C12' H12C 109.5 . .
H12B C12' H12C 109.5 . .
O1 Sc1 O5" 97.6(6) . .
O1 Sc1 O5" 97.6(6) . 6_556
O5" Sc1 O5" 82(2) . 6_556
O1 Sc1 O5' 92.0(12) . .
O5" Sc1 O5' 7.8(15) . .
O5" Sc1 O5' 88.0(15) 6_556 .
O1 Sc1 O5' 92.0(12) . 6_556
O5" Sc1 O5' 88.0(15) . 6_556
O5" Sc1 O5' 7.8(15) 6_556 6_556
O5' Sc1 O5' 94(3) . 6_556
O1 Sc1 O5 103.2(13) . 6_556
O5" Sc1 O5 87.5(13) . 6_556
O5" Sc1 O5 8.5(15) 6_556 6_556
O5' Sc1 O5 94.1(13) . 6_556
O5' Sc1 O5 11(2) 6_556 6_556
O1 Sc1 O5 103.2(13) . .
O5" Sc1 O5 8.5(15) . .
O5" Sc1 O5 87.5(13) 6_556 .
O5' Sc1 O5 11(2) . .
O5' Sc1 O5 94.1(13) 6_556 .
O5 Sc1 O5 92(3) 6_556 .
O1 Sc1 O5A 92.7(13) . .
O5" Sc1 O5A 9.4(17) . .
O5" Sc1 O5A 90.5(13) 6_556 .
O5' Sc1 O5A 3(2) . .
O5' Sc1 O5A 96.2(16) 6_556 .
O5 Sc1 O5A 96.5(15) 6_556 .
O5 Sc1 O5A 11(2) . .
O1 Sc1 O5A 92.7(13) . 6_556
O5" Sc1 O5A 90.5(13) . 6_556
O5" Sc1 O5A 9.4(17) 6_556 6_556
O5' Sc1 O5A 96.2(16) . 6_556
O5' Sc1 O5A 3(2) 6_556 6_556
O5 Sc1 O5A 11(2) 6_556 6_556
O5 Sc1 O5A 96.5(15) . 6_556
O5A Sc1 O5A 99(2) . 6_556
O1 Sc1 O2 95.4(8) . 6_556
O5" Sc1 O2 166.8(10) . 6_556
O5" Sc1 O2 94.1(13) 6_556 6_556
O5' Sc1 O2 172.0(14) . 6_556
O5' Sc1 O2 89.3(15) 6_556 6_556
O5 Sc1 O2 87.3(14) 6_556 6_556
O5 Sc1 O2 161.0(15) . 6_556
O5A Sc1 O2 170.0(16) . 6_556
O5A Sc1 O2 86.6(14) 6_556 6_556
O1 Sc1 O2 95.4(8) . .
O5" Sc1 O2 94.1(13) . .
O5" Sc1 O2 166.8(10) 6_556 .
O5' Sc1 O2 89.3(15) . .
O5' Sc1 O2 172.0(14) 6_556 .
O5 Sc1 O2 161.0(15) 6_556 .
O5 Sc1 O2 87.3(14) . .
O5A Sc1 O2 86.6(14) . .
O5A Sc1 O2 170.0(16) 6_556 .
O2 Sc1 O2 86.9(14) 6_556 .
O1 Sc1 O2' 94.5(9) . .
O5" Sc1 O2' 89.9(13) . .
O5" Sc1 O2' 166.2(12) 6_556 .
O5' Sc1 O2' 84.9(15) . .
O5' Sc1 O2' 173.4(15) 6_556 .
O5 Sc1 O2' 162.3(15) 6_556 .
O5 Sc1 O2' 83.2(15) . .
O5A Sc1 O2' 82.3(15) . .
O5A Sc1 O2' 172.7(16) 6_556 .
O2 Sc1 O2' 91.3(3) 6_556 .
O2 Sc1 O2' 4.5(14) . .
Fe1 O1 Sc1 179.1(4) . .
O1 Fe1 N3 113.0(3) . .
O1 Fe1 N1 111.5(3) . .
N3 Fe1 N1 135.5(2) . .
O1 Fe1 N2 98.6(3) . 6_556
N3 Fe1 N2 86.0(4) . 6_556
N1 Fe1 N2 87.5(4) . 6_556
O1 Fe1 N2 98.6(3) . .
N3 Fe1 N2 86.0(4) . .
N1 Fe1 N2 87.5(4) . .
N2 Fe1 N2 162.7(6) 6_556 .
O1 Fe1 N2' 96.7(3) . .
N3 Fe1 N2' 87.9(4) . .
N1 Fe1 N2' 87.0(4) . .
N2 Fe1 N2' 164.7(2) 6_556 .
N2 Fe1 N2' 2.3(6) . .
O1 Fe1 N2' 96.7(3) . 6_556
N3 Fe1 N2' 87.9(4) . 6_556
N1 Fe1 N2' 87.0(4) . 6_556
N2 Fe1 N2' 2.3(6) 6_556 6_556
N2 Fe1 N2' 164.7(2) . 6_556
N2' Fe1 N2' 166.5(6) . 6_556
C5' N1 C5' 67.0(12) . 6_556
C5' N1 C6 116.6(7) . .
C5' N1 C6 116.6(7) 6_556 .
C5' N1 C1 38.5(7) . .
C5' N1 C1 105.4(9) 6_556 .
C6 N1 C1 98.2(6) . .
C5' N1 C1 105.4(9) . 6_556
C5' N1 C1 38.5(7) 6_556 6_556
C6 N1 C1 98.2(6) . 6_556
C1 N1 C1 143.7(12) . 6_556
C5' N1 Fe1 120.8(6) . .
C5' N1 Fe1 120.8(6) 6_556 .
C6 N1 Fe1 109.7(5) . .
C1 N1 Fe1 102.3(6) . .
C1 N1 Fe1 102.3(6) 6_556 .
C5 N3 C5 60.5(10) . 6_556
C5 N3 C8 119.1(7) . .
C5 N3 C8 119.1(7) 6_556 .
C5 N3 C1' 103.2(8) . 6_556
C5 N3 C1' 42.7(6) 6_556 6_556
C8 N3 C1' 97.9(5) . 6_556
C5 N3 C1' 42.7(6) . .
C5 N3 C1' 103.2(8) 6_556 .
C8 N3 C1' 97.9(5) . .
C1' N3 C1' 145.7(10) 6_556 .
C5 N3 Fe1 121.4(6) . .
C5 N3 Fe1 121.4(6) 6_556 .
C8 N3 Fe1 108.7(5) . .
C1' N3 Fe1 101.7(5) 6_556 .
C1' N3 Fe1 101.7(5) . .
N3 C8 H8A 109.1 . .
N3 C8 H8B 109.6 . .
H8A C8 H8B 109.5 . .
N1 C6 H6A 109.0 . .
N1 C6 H6B 109.7 . .
H6A C6 H6B 109.5 . .
C2 C1 N1 113.1(10) . .
C2 C1 H1A 109.0 . .
N1 C1 H1A 109.0 . .
C2 C1 H1B 109.0 . .
N1 C1 H1B 109.0 . .
H1A C1 H1B 107.8 . .
N2 C2 C1 110.0(10) . .
N2 C2 H2A 109.7 . .
C1 C2 H2A 109.7 . .
N2 C2 H2B 109.7 . .
C1 C2 H2B 109.7 . .
H2A C2 H2B 108.2 . .
C7 N2 C3 109.0(10) . .
C7 N2 C2 106.3(10) . .
C3 N2 C2 107.5(9) . .
C7 N2 Fe1 113.9(8) . .
C3 N2 Fe1 116.0(7) . .
C2 N2 Fe1 103.5(7) . .
N2 C3 C4 113.3(10) . .
N2 C3 H3A 108.9 . .
C4 C3 H3A 108.9 . .
N2 C3 H3B 108.9 . .
C4 C3 H3B 108.9 . .
H3A C3 H3B 107.7 . .
C5 C4 C3 114.7(10) . .
C5 C4 H4A 108.6 . .
C3 C4 H4A 108.6 . .
C5 C4 H4B 108.6 . .
C3 C4 H4B 108.6 . .
H4A C4 H4B 107.6 . .
N3 C5 C5 59.7(5) . 6_556
N3 C5 C4 110.1(10) . .
C5 C5 C4 169.2(6) 6_556 .
N3 C5 H5A 110.0 . .
C5 C5 H5A 73.4 6_556 .
C4 C5 H5A 109.1 . .
N3 C5 H5B 110.0 . .
C5 C5 H5B 78.9 6_556 .
C4 C5 H5B 109.5 . .
H5A C5 H5B 108.0 . .
C2' C1' N3 112.0(9) . .
C2' C1' H1'A 109.2 . .
N3 C1' H1'A 109.2 . .
C2' C1' H1'B 109.2 . .
N3 C1' H1'B 109.2 . .
H1'A C1' H1'B 107.9 . .
N2' C2' C1' 109.9(10) . .
N2' C2' H2'A 109.7 . .
C1' C2' H2'A 109.7 . .
N2' C2' H2'B 109.7 . .
C1' C2' H2'B 109.7 . .
H2'A C2' H2'B 108.2 . .
C7' N2' C2' 106.2(10) . .
C7' N2' C3' 108.6(10) . .
C2' N2' C3' 108.7(9) . .
C7' N2' Fe1 112.9(7) . .
C2' N2' Fe1 103.1(7) . .
C3' N2' Fe1 116.7(8) . .
N2' C3' C4' 113.1(11) . .
N2' C3' H3'A 109.0 . .
C4' C3' H3'A 109.0 . .
N2' C3' H3'B 109.0 . .
C4' C3' H3'B 109.0 . .
H3'A C3' H3'B 107.8 . .
C5' C4' C3' 115.7(11) . .
C5' C4' H4'A 108.3 . .
C3' C4' H4'A 108.3 . .
C5' C4' H4'B 108.3 . .
C3' C4' H4'B 108.3 . .
H4'A C4' H4'B 107.4 . .
N1 C5' C4' 110.7(11) . .
N1 C5' C5' 56.5(6) . 6_556
C4' C5' C5' 166.9(7) . 6_556
N1 C5' H5'A 109.7 . .
C4' C5' H5'A 109.3 . .
C5' C5' H5'A 79.9 6_556 .
N1 C5' H5'B 110.3 . .
C4' C5' H5'B 108.7 . .
C5' C5' H5'B 76.0 6_556 .
H5'A C5' H5'B 108.0 . .
N2' C7' H7'A 109.5 . .
N2' C7' H7'B 109.5 . .
H7'A C7' H7'B 109.5 . .
N2' C7' H7'C 109.5 . .
H7'A C7' H7'C 109.5 . .
H7'B C7' H7'C 109.5 . .
O3 S1 O4 116.5(10) . .
O3 S1 O2 116.0(13) . .
O4 S1 O2 111.2(13) . .
O3 S1 C9 106.2(9) . .
O4 S1 C9 104.8(10) . .
O2 S1 C9 99.8(11) . .
S1 O2 Sc1 163.0(17) . .
F1 C9 F2 109.3(15) . .
F1 C9 F3 110.2(17) . .
F2 C9 F3 108.1(16) . .
F1 C9 S1 111.5(12) . .
F2 C9 S1 110.2(12) . .
F3 C9 S1 107.4(14) . .
O4' S1' O3' 114.1(10) . .
O4' S1' O2' 112.9(15) . .
O3' S1' O2' 116.6(15) . .
O4' S1' C9' 104.8(11) . .
O3' S1' C9' 103.8(10) . .
O2' S1' C9' 102.6(11) . .
S1' O2' Sc1 149.4(17) . .
F2' C9' F1' 107.0(15) . .
F2' C9' F3' 110.2(18) . .
F1' C9' F3' 107.4(17) . .
F2' C9' S1' 113.9(14) . .
F1' C9' S1' 112.9(13) . .
F3' C9' S1' 105.3(15) . .
O7 S2 O6 117.0(17) . .
O7 S2 O5 113.6(17) . .
O6 S2 O5 113.1(16) . .
O7 S2 C10 104.4(15) . .
O6 S2 C10 105.6(14) . .
O5 S2 C10 100.9(13) . .
S2 O5 Sc1 159(3) . .
F5 C10 F4 104.5(19) . .
F5 C10 F6 108.6(16) . .
F4 C10 F6 112.4(17) . .
F5 C10 S2 115.2(16) . .
F4 C10 S2 104.8(14) . .
F6 C10 S2 111.2(15) . .
O7' S2' O6' 115.8(19) . .
O7' S2' O5' 114.0(18) . .
O6' S2' O5' 113.2(17) . .
O7' S2' C10' 107.5(17) . .
O6' S2' C10' 105.1(15) . .
O5' S2' C10' 99.2(15) . .
S2' O5' Sc1 150(3) . .
F4' C10' F5' 100.8(19) . .
F4' C10' F6' 116.5(19) . .
F5' C10' F6' 111.0(19) . .
F4' C10' S2' 112.6(17) . .
F5' C10' S2' 111.9(17) . .
F6' C10' S2' 104.2(15) . .
O5" S2" O6" 118.7(13) . .
O5" S2" O7" 115.5(16) . .
O6" S2" O7" 108.7(14) . .
O5" S2" C10" 97.6(10) . .
O6" S2" C10" 110.8(10) . .
O7" S2" C10" 103.9(13) . .
S2" O5" Sc1 141.6(13) . .
F4" C10" F5" 103.7(17) . .
F4" C10" F6" 114.3(16) . .
F5" C10" F6" 114.7(17) . .
F4" C10" S2" 112.2(14) . .
F5" C10" S2" 109.3(14) . .
F6" C10" S2" 102.9(12) . .
O6A S2A O7A 112.2(17) . .
O6A S2A O5A 116.7(18) . .
O7A S2A O5A 112.5(17) . .
O6A S2A C10A 107.5(16) . .
O7A S2A C10A 103.7(15) . .
O5A S2A C10A 102.8(15) . .
S2A O5A Sc1 163(3) . .
F5A C10A F4A 98.3(18) . .
F5A C10A F6A 114.3(19) . .
F4A C10A F6A 117.2(19) . .
F5A C10A S2A 113.9(17) . .
F4A C10A S2A 112.0(16) . .
F6A C10A S2A 101.8(15) . .
C102 C101 N101 172(6) 5_655 .
C102 C101 C102 12(7) 5_655 .
N101 C101 C102 176(3) . .
C102 C102 C101 139(10) 5_655 5_655
C102 C102 C101 29(10) 5_655 .
C101 C102 C101 168(7) 5_655 .
C102 C102 H10J 160.7 5_655 .
C101 C102 H10J 60.6 5_655 .
C101 C102 H10J 131.3 . .
C102 C102 H10K 98.2 5_655 .
C101 C102 H10K 55.2 5_655 .
C101 C102 H10K 117.9 . .
H10J C102 H10K 95.6 . .
N103 C105 C106 178(5) . .
N103 C105 H11A 135.4 . .
C106 C105 H11A 46.8 . .
N103 C105 H11B 120.0 . .
C106 C105 H11B 59.1 . .
H11A C105 H11B 84.8 . .
C105 C106 H10D 108.4 . .
C105 C106 H10E 110.0 . .
H10D C106 H10E 109.5 . .
C105 C106 H11A 58.6 . .
H10D C106 H11A 49.8 . .
H10E C106 H11A 125.1 . .
C105 C106 H11B 42.4 . .
H10D C106 H11B 120.1 . .
H10E C106 H11B 67.8 . .
H11A C106 H11B 81.7 . .
N104 C107 C108 178(3) . .
C107 C108 H10A 108.9 . .
C107 C108 H10B 109.8 . .
H10A C108 H10B 109.5 . .
N105 C109 C110 180(4) . .
N105 C109 H10D 129.2 . .
C110 C109 H10D 50.6 . .
N105 C109 H10E 123.7 . .
C110 C109 H10E 56.4 . .
H10D C109 H10E 79.2 . .
C109 C110 H10D 63.1 . .
C109 C110 H10E 41.2 . .
H10D C110 H10E 79.0 . .
C109 C110 H11A 108.2 . .
H10D C110 H11A 45.1 . .
H10E C110 H11A 113.2 . .
C109 C110 H11B 110.1 . .
H10D C110 H11B 124.7 . .
H10E C110 H11B 70.2 . .
H11A C110 H11B 109.5 . .

loop_
_geom_bond_atom_site_label_1
_geom_bond_atom_site_label_2
_geom_bond_distance
_geom_bond_site_symmetry_2
N6 C11 1.129(15) .
N6 Sc1 2.310(10) .
C11 C12 1.445(17) .
C12 H12D 0.9800 .
C12 H12E 0.9800 .
C12 H12F 0.9800 .
N6' C11' 1.129(15) .
N6' Sc1 2.310(10) .
C11' C12' 1.445(17) .
C12' H12A 0.9800 .
C12' H12B 0.9800 .
C12' H12C 0.9800 .
Sc1 O1 1.888(5) .
Sc1 O5" 2.083(4) .
Sc1 O5" 2.083(4) 6_556
Sc1 O5' 2.083(4) .
Sc1 O5' 2.083(4) 6_556
Sc1 O5 2.083(4) 6_556
Sc1 O5 2.083(4) .
Sc1 O5A 2.083(4) .
Sc1 O5A 2.083(4) 6_556
Sc1 O2 2.083(4) 6_556
Sc1 O2 2.083(4) .
Sc1 O2' 2.083(4) .
O1 Fe1 1.748(5) .
Fe1 N3 2.131(6) .
Fe1 N1 2.132(7) .
Fe1 N2 2.203(5) 6_556
Fe1 N2 2.203(5) .
Fe1 N2' 2.203(5) .
Fe1 N2' 2.204(5) 6_556
N1 C5' 1.408(14) .
N1 C5' 1.408(14) 6_556
N1 C6 1.488(10) .
N1 C1 1.644(17) .
N1 C1 1.644(17) 6_556
N3 C5 1.397(12) .
N3 C5 1.397(12) 6_556
N3 C8 1.479(10) .
N3 C1' 1.662(16) 6_556
N3 C1' 1.662(16) .
C8 H8A 0.9600 .
C8 H8B 0.9600 .
C6 H6A 0.9600 .
C6 H6B 0.9601 .
C1 C2 1.508(17) .
C1 H1A 0.9900 .
C1 H1B 0.9900 .
C2 N2 1.500(14) .
C2 H2A 0.9900 .
C2 H2B 0.9900 .
N2 C7 1.487(14) .
N2 C3 1.494(12) .
C3 C4 1.523(15) .
C3 H3A 0.9900 .
C3 H3B 0.9900 .
C4 C5 1.497(17) .
C4 H4A 0.9900 .
C4 H4B 0.9900 .
C5 C5 1.41(2) 6_556
C5 H5A 0.9600 .
C5 H5B 0.9600 .
C7 H7A 0.9800 .
C7 H7B 0.9800 .
C7 H7C 0.9800 .
C1' C2' 1.514(16) .
C1' H1'A 0.9900 .
C1' H1'B 0.9900 .
C2' N2' 1.495(14) .
C2' H2'A 0.9900 .
C2' H2'B 0.9900 .
N2' C7' 1.493(14) .
N2' C3' 1.501(11) .
C3' C4' 1.521(15) .
C3' H3'A 0.9900 .
C3' H3'B 0.9900 .
C4' C5' 1.493(18) .
C4' H4'A 0.9900 .
C4' H4'B 0.9900 .
C5' C5' 1.55(3) 6_556
C5' H5'A 0.9595 .
C5' H5'B 0.9590 .
C7' H7'A 0.9800 .
C7' H7'B 0.9800 .
C7' H7'C 0.9800 .
S1 O3 1.402(10) .
S1 O4 1.430(11) .
S1 O2 1.445(10) .
S1 C9 1.814(13) .
C9 F1 1.295(14) .
C9 F2 1.296(13) .
C9 F3 1.361(15) .
S1' O4' 1.414(11) .
S1' O3' 1.420(11) .
S1' O2' 1.450(11) .
S1' C9' 1.813(14) .
C9' F2' 1.293(13) .
C9' F1' 1.296(14) .
C9' F3' 1.369(15) .
S2 O7 1.416(14) .
S2 O6 1.434(13) .
S2 O5 1.485(12) .
S2 C10 1.807(16) .
C10 F5 1.286(15) .
C10 F4 1.306(15) .
C10 F6 1.386(17) .
S2' O7' 1.416(14) .
S2' O6' 1.426(14) .
S2' O5' 1.466(14) .
S2' C10' 1.808(16) .
C10' F4' 1.295(15) .
C10' F5' 1.308(15) .
C10' F6' 1.358(18) .
S2" O5" 1.428(13) .
S2" O6" 1.432(12) .
S2" O7" 1.437(13) .
S2" C10" 1.819(15) .
C10" F4" 1.292(15) .
C10" F5" 1.292(15) .
C10" F6" 1.374(17) .
S2A O6A 1.427(14) .
S2A O7A 1.444(14) .
S2A O5A 1.475(12) .
S2A C10A 1.806(16) .
C10A F5A 1.297(15) .
C10A F4A 1.315(15) .
C10A F6A 1.357(18) .
N101 C101 1.121(4) .
C101 C102 1.09(4) 5_655
C101 C102 1.464(4) .
C102 C102 0.46(8) 5_655
C102 C101 1.09(4) 5_655
C102 H10J 0.9904 .
C102 H10K 1.1226 .
N103 C105 1.121(4) .
C105 C106 1.464(4) .
C105 H11A 1.2960 .
C105 H11B 1.0065 .
C106 H10D 0.9601 .
C106 H10E 0.9600 .
C106 H11A 1.1061 .
C106 H11B 1.2812 .
N104 C107 1.121(4) .
C107 C108 1.463(4) .
C108 H10A 0.9601 .
C108 H10B 0.9600 .
N105 C109 1.121(4) .
C109 C110 1.464(4) .
C109 H10D 1.4248 .
C109 H10E 0.9734 .
C110 H10D 1.2348 .
C110 H10E 1.2302 .
C110 H11A 0.9600 .
C110 H11B 0.9600 .

loop_
_geom_torsion_atom_site_label_1
_geom_torsion_atom_site_label_2
_geom_torsion_atom_site_label_3
_geom_torsion_atom_site_label_4
_geom_torsion
_geom_torsion_site_symmetry_1
_geom_torsion_site_symmetry_4
Sc1 N6 C11 C12 122(58) . .
Sc1 N6' C11' C12' 103(43) . .
O5" Sc1 O1 Fe1 41.4(11) . .
O5" Sc1 O1 Fe1 -41.4(11) 6_556 .
O5' Sc1 O1 Fe1 46.8(13) . .
O5' Sc1 O1 Fe1 -46.8(13) 6_556 .
O5 Sc1 O1 Fe1 -47.8(13) 6_556 .
O5 Sc1 O1 Fe1 47.8(13) . .
O5A Sc1 O1 Fe1 49.5(12) . .
O5A Sc1 O1 Fe1 -49.5(12) 6_556 .
O2 Sc1 O1 Fe1 -136.3(7) 6_556 .
O2 Sc1 O1 Fe1 136.3(7) . .
O2' Sc1 O1 Fe1 131.9(8) . .
Sc1 O1 Fe1 N3 180.0 . .
Sc1 O1 Fe1 N1 0.0 . .
Sc1 O1 Fe1 N2 90.7(4) . 6_556
Sc1 O1 Fe1 N2 -90.7(4) . .
Sc1 O1 Fe1 N2' -89.4(4) . .
Sc1 O1 Fe1 N2' 89.4(4) . 6_556
O1 Fe1 N1 C5' -140.0(7) . .
N3 Fe1 N1 C5' 40.0(7) . .
N2 Fe1 N1 C5' 121.7(8) 6_556 .
N2 Fe1 N1 C5' -41.7(8) . .
N2' Fe1 N1 C5' -44.0(8) . .
N2' Fe1 N1 C5' 123.9(8) 6_556 .
O1 Fe1 N1 C5' 140.0(7) . 6_556
N3 Fe1 N1 C5' -40.0(7) . 6_556
N2 Fe1 N1 C5' 41.7(8) 6_556 6_556
N2 Fe1 N1 C5' -121.7(8) . 6_556
N2' Fe1 N1 C5' -123.9(8) . 6_556
N2' Fe1 N1 C5' 44.0(8) 6_556 6_556
O1 Fe1 N1 C6 0.0 . .
N3 Fe1 N1 C6 180.0 . .
N2 Fe1 N1 C6 -98.3(3) 6_556 .
N2 Fe1 N1 C6 98.3(3) . .
N2' Fe1 N1 C6 96.1(3) . .
N2' Fe1 N1 C6 -96.1(3) 6_556 .
O1 Fe1 N1 C1 -103.5(6) . .
N3 Fe1 N1 C1 76.5(6) . .
N2 Fe1 N1 C1 158.3(7) 6_556 .
N2 Fe1 N1 C1 -5.2(7) . .
N2' Fe1 N1 C1 -7.4(7) . .
N2' Fe1 N1 C1 160.5(7) 6_556 .
O1 Fe1 N1 C1 103.5(6) . 6_556
N3 Fe1 N1 C1 -76.5(6) . 6_556
N2 Fe1 N1 C1 5.2(7) 6_556 6_556
N2 Fe1 N1 C1 -158.3(7) . 6_556
N2' Fe1 N1 C1 -160.5(7) . 6_556
N2' Fe1 N1 C1 7.4(7) 6_556 6_556
O1 Fe1 N3 C5 143.8(6) . .
N1 Fe1 N3 C5 -36.2(6) . .
N2 Fe1 N3 C5 -118.5(7) 6_556 .
N2 Fe1 N3 C5 46.2(7) . .
N2' Fe1 N3 C5 47.4(7) . .
N2' Fe1 N3 C5 -119.8(7) 6_556 .
O1 Fe1 N3 C5 -143.8(6) . 6_556
N1 Fe1 N3 C5 36.2(6) . 6_556
N2 Fe1 N3 C5 -46.2(7) 6_556 6_556
N2 Fe1 N3 C5 118.5(7) . 6_556
N2' Fe1 N3 C5 119.8(7) . 6_556
N2' Fe1 N3 C5 -47.4(7) 6_556 6_556
O1 Fe1 N3 C8 0.0 . .
N1 Fe1 N3 C8 180.0 . .
N2 Fe1 N3 C8 97.7(3) 6_556 .
N2 Fe1 N3 C8 -97.7(3) . .
N2' Fe1 N3 C8 -96.4(3) . .
N2' Fe1 N3 C8 96.4(3) 6_556 .
O1 Fe1 N3 C1' -102.6(5) . 6_556
N1 Fe1 N3 C1' 77.4(5) . 6_556
N2 Fe1 N3 C1' -4.9(6) 6_556 6_556
N2 Fe1 N3 C1' 159.7(6) . 6_556
N2' Fe1 N3 C1' 161.0(6) . 6_556
N2' Fe1 N3 C1' -6.2(6) 6_556 6_556
O1 Fe1 N3 C1' 102.6(5) . .
N1 Fe1 N3 C1' -77.4(5) . .
N2 Fe1 N3 C1' -159.7(6) 6_556 .
N2 Fe1 N3 C1' 4.9(6) . .
N2' Fe1 N3 C1' 6.2(6) . .
N2' Fe1 N3 C1' -161.0(6) 6_556 .
C5' N1 C1 C2 157.6(18) . .
C5' N1 C1 C2 160.0(11) 6_556 .
C6 N1 C1 C2 -79.4(11) . .
C1 N1 C1 C2 164.4(11) 6_556 .
Fe1 N1 C1 C2 32.9(11) . .
N1 C1 C2 N2 -55.8(13) . .
C1 C2 N2 C7 165.7(10) . .
C1 C2 N2 C3 -77.7(12) . .
C1 C2 N2 Fe1 45.5(11) . .
O1 Fe1 N2 C7 -24.9(10) . .
N3 Fe1 N2 C7 87.8(10) . .
N1 Fe1 N2 C7 -136.3(10) . .
N2 Fe1 N2 C7 150.4(19) 6_556 .
N2' Fe1 N2 C7 -59(17) . .
N2' Fe1 N2 C7 154.5(12) 6_556 .
O1 Fe1 N2 C3 -152.5(9) . .
N3 Fe1 N2 C3 -39.8(9) . .
N1 Fe1 N2 C3 96.1(9) . .
N2 Fe1 N2 C3 23(3) 6_556 .
N2' Fe1 N2 C3 174(18) . .
N2' Fe1 N2 C3 26.9(14) 6_556 .
O1 Fe1 N2 C2 90.1(7) . .
N3 Fe1 N2 C2 -157.2(7) . .
N1 Fe1 N2 C2 -21.3(7) . .
N2 Fe1 N2 C2 -95(3) 6_556 .
N2' Fe1 N2 C2 56(17) . .
N2' Fe1 N2 C2 -90.5(11) 6_556 .
C7 N2 C3 C4 -72.8(13) . .
C2 N2 C3 C4 172.4(10) . .
Fe1 N2 C3 C4 57.2(13) . .
N2 C3 C4 C5 -69.5(14) . .
C8 N3 C5 C5 -108.9(6) . 6_556
C1' N3 C5 C5 -1.9(5) 6_556 6_556
C1' N3 C5 C5 -177.2(8) . 6_556
Fe1 N3 C5 C5 110.8(6) . 6_556
C5 N3 C5 C4 -175.9(7) 6_556 .
C8 N3 C5 C4 75.1(10) . .
C1' N3 C5 C4 -177.9(9) 6_556 .
C1' N3 C5 C4 6.9(10) . .
Fe1 N3 C5 C4 -65.1(11) . .
C3 C4 C5 N3 70.8(13) . .
C3 C4 C5 C5 52(4) . 6_556
C5 N3 C1' C2' -158.4(15) . .
C5 N3 C1' C2' -160.9(10) 6_556 .
C8 N3 C1' C2' 76.6(10) . .
C1' N3 C1' C2' -166.6(11) 6_556 .
Fe1 N3 C1' C2' -34.4(10) . .
N3 C1' C2' N2' 57.9(12) . .
C1' C2' N2' C7' -165.6(10) . .
C1' C2' N2' C3' 77.7(12) . .
C1' C2' N2' Fe1 -46.7(11) . .
O1 Fe1 N2' C7' 22.5(10) . .
N3 Fe1 N2' C7' 135.4(10) . .
N1 Fe1 N2' C7' -88.9(10) . .
N2 Fe1 N2' C7' -158.1(12) 6_556 .
N2 Fe1 N2' C7' 169(18) . .
N2' Fe1 N2' C7' -153(3) 6_556 .
O1 Fe1 N2' C2' -91.7(7) . .
N3 Fe1 N2' C2' 21.2(7) . .
N1 Fe1 N2' C2' 157.0(7) . .
N2 Fe1 N2' C2' 87.7(11) 6_556 .
N2 Fe1 N2' C2' 55(17) . .
N2' Fe1 N2' C2' 93(3) 6_556 .
O1 Fe1 N2' C3' 149.4(9) . .
N3 Fe1 N2' C3' -97.7(9) . .
N1 Fe1 N2' C3' 38.0(9) . .
N2 Fe1 N2' C3' -31.2(14) 6_556 .
N2 Fe1 N2' C3' -64(17) . .
N2' Fe1 N2' C3' -26(4) 6_556 .
C7' N2' C3' C4' 74.1(13) . .
C2' N2' C3' C4' -170.7(10) . .
Fe1 N2' C3' C4' -54.9(13) . .
N2' C3' C4' C5' 68.7(15) . .
C5' N1 C5' C4' 176.7(7) 6_556 .
C6 N1 C5' C4' -74.0(11) . .
C1 N1 C5' C4' -5.8(12) . .
C1 N1 C5' C4' 178.4(9) 6_556 .
Fe1 N1 C5' C4' 63.5(11) . .
C6 N1 C5' C5' 109.3(7) . 6_556
C1 N1 C5' C5' 177.4(9) . 6_556
C1 N1 C5' C5' 1.7(6) 6_556 6_556
Fe1 N1 C5' C5' -113.3(6) . 6_556
C3' C4' C5' N1 -71.3(14) . .
C3' C4' C5' C5' -59(4) . 6_556
O3 S1 O2 Sc1 55(7) . .
O4 S1 O2 Sc1 -81(7) . .
C9 S1 O2 Sc1 168(6) . .
O1 Sc1 O2 S1 82(7) . .
O5" Sc1 O2 S1 -180(7) . .
O5" Sc1 O2 S1 -108(9) 6_556 .
O5' Sc1 O2 S1 174(7) . .
O5' Sc1 O2 S1 -75(14) 6_556 .
O5 Sc1 O2 S1 -85(8) 6_556 .
O5 Sc1 O2 S1 -175(7) . .
O5A Sc1 O2 S1 175(7) . .
O5A Sc1 O2 S1 -62(12) 6_556 .
O2 Sc1 O2 S1 -13(7) 6_556 .
O2' Sc1 O2 S1 161(29) . .
O3 S1 C9 F1 59.1(17) . .
O4 S1 C9 F1 -177.0(15) . .
O2 S1 C9 F1 -61.8(19) . .
O3 S1 C9 F2 -179.3(15) . .
O4 S1 C9 F2 -55.4(17) . .
O2 S1 C9 F2 59.8(19) . .
O3 S1 C9 F3 -61.8(19) . .
O4 S1 C9 F3 62.1(18) . .
O2 S1 C9 F3 177(2) . .
O4' S1' O2' Sc1 -85(4) . .
O3' S1' O2' Sc1 50(5) . .
C9' S1' O2' Sc1 163(4) . .
O1 Sc1 O2' S1' 115(4) . .
O5" Sc1 O2' S1' -148(4) . .
O5" Sc1 O2' S1' -94(6) 6_556 .
O5' Sc1 O2' S1' -154(4) . .
O5' Sc1 O2' S1' -77(14) 6_556 .
O5 Sc1 O2' S1' -66(7) 6_556 .
O5 Sc1 O2' S1' -143(4) . .
O5A Sc1 O2' S1' -153(5) . .
O5A Sc1 O2' S1' -55(13) 6_556 .
O2 Sc1 O2' S1' 19(3) 6_556 .
O2 Sc1 O2' S1' 13(19) . .
O4' S1' C9' F2' -61.4(18) . .
O3' S1' C9' F2' 178.6(16) . .
O2' S1' C9' F2' 57(2) . .
O4' S1' C9' F1' 176.4(17) . .
O3' S1' C9' F1' 56.3(18) . .
O2' S1' C9' F1' -66(2) . .
O4' S1' C9' F3' 60(2) . .
O3' S1' C9' F3' -61(2) . .
O2' S1' C9' F3' 178(2) . .
O7 S2 O5 Sc1 -84(8) . .
O6 S2 O5 Sc1 53(9) . .
C10 S2 O5 Sc1 165(8) . .
O1 Sc1 O5 S2 -75(9) . .
O5" Sc1 O5 S2 -26(7) . .
O5" Sc1 O5 S2 22(8) 6_556 .
O5' Sc1 O5 S2 -70(11) . .
O5' Sc1 O5 S2 18(8) 6_556 .
O5 Sc1 O5 S2 29(10) 6_556 .
O5A Sc1 O5 S2 -84(12) . .
O5A Sc1 O5 S2 19(8) 6_556 .
O2 Sc1 O5 S2 118(7) 6_556 .
O2 Sc1 O5 S2 -170(8) . .
O2' Sc1 O5 S2 -168(9) . .
O7 S2 C10 F5 -161(3) . .
O6 S2 C10 F5 75(2) . .
O5 S2 C10 F5 -43(3) . .
O7 S2 C10 F4 -46(2) . .
O6 S2 C10 F4 -170(2) . .
O5 S2 C10 F4 72(2) . .
O7 S2 C10 F6 75(2) . .
O6 S2 C10 F6 -49(2) . .
O5 S2 C10 F6 -167(2) . .
O7' S2' O5' Sc1 -2(6) . .
O6' S2' O5' Sc1 133(5) . .
C10' S2' O5' Sc1 -116(5) . .
O1 Sc1 O5' S2' -131(5) . .
O5" Sc1 O5' S2' 5(9) . .
O5" Sc1 O5' S2' -34(5) 6_556 .
O5' Sc1 O5' S2' -39(6) 6_556 .
O5 Sc1 O5' S2' -28(5) 6_556 .
O5 Sc1 O5' S2' 54(10) . .
O5A Sc1 O5' S2' 123(46) . .
O5A Sc1 O5' S2' -38(5) 6_556 .
O2 Sc1 O5' S2' 72(13) 6_556 .
O2 Sc1 O5' S2' 134(5) . .
O2' Sc1 O5' S2' 135(5) . .
O7' S2' C10' F4' -62(3) . .
O6' S2' C10' F4' 174(2) . .
O5' S2' C10' F4' 57(2) . .
O7' S2' C10' F5' -175(3) . .
O6' S2' C10' F5' 61(2) . .
O5' S2' C10' F5' -56(2) . .
O7' S2' C10' F6' 65(2) . .
O6' S2' C10' F6' -59(2) . .
O5' S2' C10' F6' -176(2) . .
O6" S2" O5" Sc1 -39(4) . .
O7" S2" O5" Sc1 93(4) . .
C10" S2" O5" Sc1 -158(4) . .
O1 Sc1 O5" S2" 178(4) . .
O5" Sc1 O5" S2" -86(4) 6_556 .
O5' Sc1 O5" S2" 133(16) . .
O5' Sc1 O5" S2" -91(4) 6_556 .
O5 Sc1 O5" S2" -79(4) 6_556 .
O5 Sc1 O5" S2" 45(11) . .
O5A Sc1 O5" S2" 118(13) . .
O5A Sc1 O5" S2" -90(4) 6_556 .
O2 Sc1 O5" S2" -12(9) 6_556 .
O2 Sc1 O5" S2" 82(4) . .
O2' Sc1 O5" S2" 83(4) . .
O5" S2" C10" F4" 64(2) . .
O6" S2" C10" F4" -60.6(17) . .
O7" S2" C10" F4" -177.2(18) . .
O5" S2" C10" F5" -50(2) . .
O6" S2" C10" F5" -175.0(15) . .
O7" S2" C10" F5" 68.4(19) . .
O5" S2" C10" F6" -172.6(18) . .
O6" S2" C10" F6" 62.7(14) . .
O7" S2" C10" F6" -53.9(17) . .
O6A S2A O5A Sc1 82(11) . .
O7A S2A O5A Sc1 -50(11) . .
C10A S2A O5A Sc1 -160(10) . .
O1 Sc1 O5A S2A -104(11) . .
O5" Sc1 O5A S2A 18(6) . .
O5" Sc1 O5A S2A -6(10) 6_556 .
O5' Sc1 O5A S2A -30(36) . .
O5' Sc1 O5A S2A -11(10) 6_556 .
O5 Sc1 O5A S2A 0(10) 6_556 .
O5 Sc1 O5A S2A 68(12) . .
O5A Sc1 O5A S2A -10(12) 6_556 .
O2 Sc1 O5A S2A 112(11) 6_556 .
O2 Sc1 O5A S2A 161(11) . .
O2' Sc1 O5A S2A 162(11) . .
O6A S2A C10A F5A 166(2) . .
O7A S2A C10A F5A -75(2) . .
O5A S2A C10A F5A 43(3) . .
O6A S2A C10A F4A -83(2) . .
O7A S2A C10A F4A 36(3) . .
O5A S2A C10A F4A 153(3) . .
O6A S2A C10A F6A 43(2) . .
O7A S2A C10A F6A 162(2) . .
O5A S2A C10A F6A -81(2) . .
N101 C101 C102 C102 180.0 . 5_655
C102 C101 C102 C101 0.0 5_655 5_655
N101 C101 C102 C101 180.0 . 5_655
